data_7708458
loop_
_publ_author_name
'San Esteban, Anna Carissa M.'
'Kuwamura, Naoto'
'Yoshinari, Nobuto'
'Konno, Takumi'

_publ_section_title
;
 A chromotropic PtIIPdIICoII coordination polymer with dual
 electrocatalytic activity for water reduction and oxidation
;
_journal_name_full 'Dalton Transactions'
_journal_paper_doi 10.1039/D1DT02587B
_journal_year 2021
_chemical_absolute_configuration rm
_chemical_formula_moiety 'C20 H60 Co2 N8 O14 Pd2 Pt2 S4,  Cl4 [+16(H2O)]'
_chemical_formula_sum 'C20 H92 Cl4 Co2 N8 O30 Pd2 Pt2 S4'
_chemical_formula_weight 1915.89
_space_group_crystal_system orthorhombic
_space_group_IT_number 19
_space_group_name_Hall 'P 2ac 2ab'
_space_group_name_H-M_alt 'P 21 21 21'
_atom_sites_solution_hydrogens mixed
_atom_sites_solution_primary difmap
_audit_creation_method SHELXL-2018/1
_audit_update_record
;
2021-09-13 deposited with the CCDC.	2021-09-13 downloaded from the CCDC.
;
_cell_angle_alpha 90
_cell_angle_beta 90
_cell_angle_gamma 90
_cell_formula_units_Z 4
_cell_length_a 9.0942(2)
_cell_length_b 21.9908(5)
_cell_length_c 30.830(8)
_cell_measurement_reflns_used 19848
_cell_measurement_temperature 100(2)
_cell_measurement_theta_max 30.6820
_cell_measurement_theta_min 1.8470
_cell_volume 6165.7(16)
_computing_cell_refinement 'CrysAlisPro 1.171.41.93a (Rigaku OD, 2020)'
_computing_data_collection 'CrysAlisPro 1.171.41.93a (Rigaku OD, 2020)'
_computing_data_reduction 'CrysAlisPro 1.171.41.93a (Rigaku OD, 2020)'
_computing_structure_refinement 'SHELXL-2018/1 (Sheldrick, 2018)'
_computing_structure_solution 'SHELXS-2018 (Sheldrick, 2018)'
_diffrn_ambient_temperature 100(2)
_diffrn_detector 'Hybrid Pixel Array Detector'
_diffrn_detector_area_resol_mean 10.0000
_diffrn_detector_type HyPix
_diffrn_measured_fraction_theta_full 0.9986
_diffrn_measured_fraction_theta_max 0.7479
_diffrn_measurement_details
;
List of Runs (angles in degrees, time in seconds):

  # Type    Start    End  Width  t~exp~   \w     \q     \k     \f   Frames
#--------------------------------------------------------------------------
  1  \w     26.00  76.00   0.50    0.62    --   12.17-142.00  61.00  100
  2  \w     27.00  52.00   0.50    0.62    --   12.17 -99.00  90.00   50
  3  \w      8.00  44.00   0.50    0.62    --   12.17  17.00-108.00   72
  4  \w    -68.00  22.00   0.50    0.62    --   12.17 -17.00  82.00  180
;
_diffrn_measurement_device 'four-circle diffractometer'
_diffrn_measurement_device_type 'ROD, Synergy Custom system, HyPix'
_diffrn_measurement_method '\w scans'
_diffrn_orient_matrix_type 'CrysAlisPro convention (1999,Acta A55,543-557)'
_diffrn_orient_matrix_UB_11 0.0003708000
_diffrn_orient_matrix_UB_12 -0.0072952000
_diffrn_orient_matrix_UB_13 -0.0224078000
_diffrn_orient_matrix_UB_21 0.0778941000
_diffrn_orient_matrix_UB_22 0.0017005000
_diffrn_orient_matrix_UB_23 -0.0001527000
_diffrn_orient_matrix_UB_31 0.0041633000
_diffrn_orient_matrix_UB_32 -0.0313754000
_diffrn_orient_matrix_UB_33 0.0051835000
_diffrn_radiation_monochromator mirror
_diffrn_radiation_probe x-ray
_diffrn_radiation_type 'Mo K\a'
_diffrn_radiation_wavelength 0.71073
_diffrn_reflns_av_R_equivalents 0.0449
_diffrn_reflns_av_unetI/netI 0.0715
_diffrn_reflns_Laue_measured_fraction_full 0.999
_diffrn_reflns_Laue_measured_fraction_max 0.787
_diffrn_reflns_limit_h_max 11
_diffrn_reflns_limit_h_min -9
_diffrn_reflns_limit_k_max 21
_diffrn_reflns_limit_k_min -29
_diffrn_reflns_limit_l_max 34
_diffrn_reflns_limit_l_min -38
_diffrn_reflns_number 35838
_diffrn_reflns_point_group_measured_fraction_full 0.972
_diffrn_reflns_point_group_measured_fraction_max 0.748
_diffrn_reflns_theta_full 25.242
_diffrn_reflns_theta_max 30.7210
_diffrn_reflns_theta_min 1.8521
_diffrn_source 'Rotating-anode X-ray tube'
_diffrn_source_type 'Rigaku (Mo) X-ray Source'
_exptl_absorpt_coefficient_mu 6.007
_exptl_absorpt_correction_T_max 0.64832
_exptl_absorpt_correction_T_min 0.64098
_exptl_absorpt_correction_type sphere
_exptl_absorpt_process_details
;
CrysAlisPro 1.171.41.93a (Rigaku Oxford Diffraction, 2020)
Spherical absorption correction
using equivalent radius and absorption coefficient.
Empirical absorption correction using spherical harmonics,
implemented in SCALE3 ABSPACK scaling algorithm.
;
_exptl_crystal_colour orange
_exptl_crystal_density_diffrn 2.064
_exptl_crystal_description plate
_exptl_crystal_F_000 3768
_exptl_crystal_size_max 0.160
_exptl_crystal_size_mid 0.100
_exptl_crystal_size_min 0.030
_exptl_crystal_size_rad 0.050
_refine_diff_density_max 2.432
_refine_diff_density_min -1.558
_refine_diff_density_rms 0.203
_refine_ls_abs_structure_details
;
 Flack x determined using 4200 quotients [(I+)-(I-)]/[(I+)+(I-)]
 (Parsons, Flack and Wagner, Acta Cryst. B69 (2013) 249-259).
;
_refine_ls_abs_structure_Flack 0.015(4)
_refine_ls_extinction_method none
_refine_ls_goodness_of_fit_ref 1.042
_refine_ls_hydrogen_treatment constr
_refine_ls_matrix_type full
_refine_ls_number_parameters 522
_refine_ls_number_reflns 14334
_refine_ls_number_restraints 441
_refine_ls_restrained_S_all 1.028
_refine_ls_R_factor_all 0.0601
_refine_ls_R_factor_gt 0.0410
_refine_ls_shift/su_max 0.002
_refine_ls_shift/su_mean 0.000
_refine_ls_structure_factor_coef Fsqd
_refine_ls_weighting_details 'w=1/[\s^2^(Fo^2^)+(0.0448P)^2^] where P=(Fo^2^+2Fc^2^)/3'
_refine_ls_weighting_scheme calc
_refine_ls_wR_factor_gt 0.0914
_refine_ls_wR_factor_ref 0.0973
_reflns_Friedel_coverage 0.733
_reflns_Friedel_fraction_full 0.937
_reflns_Friedel_fraction_max 0.700
_reflns_number_gt 11550
_reflns_number_total 14334
_reflns_threshold_expression 'I > 2\s(I)'
_cod_data_source_file d1dt02587b2.cif
_cod_data_source_block 2Cl
_cod_database_code 7708458
_shelx_shelxl_version_number 2018/1
_shelx_space_group_comment
;
The symmetry employed for this shelxl refinement is uniquely defined
by the following loop, which should always be used as a source of
symmetry information in preference to the above space-group names.
They are only intended as comments.
;
_shelx_estimated_absorpt_t_min 0.447
_shelx_estimated_absorpt_t_max 0.840
_exptl_absorpt_special_details
;
It was not possible to apply the face indexed absorption correction because 
the video images of the crystal employed were unclear.
;
_oxdiff_exptl_absorpt_empirical_full_min 0.791
_oxdiff_exptl_absorpt_empirical_full_max 1.389
_oxdiff_exptl_absorpt_empirical_details
;
Empirical correction (ABSPACK) includes:
- Absorption correction using spherical harmonics
- Frame scaling
;

loop_
_space_group_symop_operation_xyz
'x, y, z'
'-x+1/2, -y, z+1/2'
'x+1/2, -y+1/2, -z'
'-x, y+1/2, -z+1/2'

loop_
_atom_site_label
_atom_site_type_symbol
_atom_site_fract_x
_atom_site_fract_y
_atom_site_fract_z
_atom_site_U_iso_or_equiv
_atom_site_adp_type
_atom_site_occupancy
_atom_site_site_symmetry_order
_atom_site_calc_flag
_atom_site_refinement_flags_posn
_atom_site_refinement_flags_adp
_atom_site_refinement_flags_occupancy
_atom_site_disorder_assembly
_atom_site_disorder_group
Pd1 Pd 0.22551(9) 0.73488(3) 0.12897(2) 0.00838(16) Uani 1 1 d . . . . .
Pd2 Pd 0.27049(8) 0.72221(3) 0.35480(2) 0.00719(15) Uani 1 1 d . . . . .
Pt1 Pt 0.26272(4) 0.65038(2) 0.24011(2) 0.01103(10) Uani 1 1 d . . . . .
Pt2 Pt 0.26249(4) 0.79894(2) 0.24234(2) 0.01114(10) Uani 1 1 d . . . . .
S1 S 0.1363(3) 0.66570(10) 0.17635(9) 0.0125(6) Uani 1 1 d . . . . .
S2 S 0.3723(3) 0.78762(10) 0.17512(9) 0.0121(5) Uani 1 1 d . . . . .
S3 S 0.3850(3) 0.66332(10) 0.30481(9) 0.0123(6) Uani 1 1 d . . . . .
S4 S 0.1460(3) 0.78104(11) 0.30746(9) 0.0123(5) Uani 1 1 d . . . . .
Co1 Co 0.22376(17) 1.00795(6) 0.04255(5) 0.0150(3) Uani 1 1 d . . . . .
Co2 Co 0.59699(16) 0.98529(6) 0.01587(5) 0.0126(3) Uani 1 1 d . . . . .
N1 N 0.1205(11) 0.6805(4) 0.0832(3) 0.019(2) Uani 1 1 d . . . . .
H1A H 0.059936 0.704481 0.067026 0.023 Uiso 1 1 calc R U . . .
H1B H 0.189699 0.664905 0.065017 0.023 Uiso 1 1 calc R U . . .
N2 N 0.2654(11) 0.8053(3) 0.0870(3) 0.0200(19) Uani 1 1 d . . . . .
H2A H 0.275314 0.789801 0.059762 0.024 Uiso 1 1 calc R U . . .
H2B H 0.185656 0.830259 0.086858 0.024 Uiso 1 1 calc R U . . .
N3 N 0.3697(10) 0.6647(4) 0.3991(3) 0.019(2) Uani 1 1 d . . . . .
H3A H 0.420526 0.687623 0.418581 0.023 Uiso 1 1 calc R U . . .
H3B H 0.298135 0.644594 0.413993 0.023 Uiso 1 1 calc R U . . .
N4 N 0.1737(10) 0.7776(4) 0.4020(3) 0.022(2) Uani 1 1 d . . . . .
H4A H 0.127833 0.753543 0.421780 0.026 Uiso 1 1 calc R U . . .
H4B H 0.245931 0.798393 0.416047 0.026 Uiso 1 1 calc R U . . .
N5 N 0.4666(10) 0.6473(4) 0.2096(3) 0.017(2) Uani 1 1 d . . . . .
H5A H 0.512792 0.611856 0.216543 0.025 Uiso 1 1 calc R U . . .
H5B H 0.522323 0.679256 0.218579 0.025 Uiso 1 1 calc R U . . .
H5C H 0.453963 0.649301 0.180367 0.025 Uiso 1 1 calc R U . . .
N6 N 0.0599(10) 0.6450(4) 0.2704(3) 0.017(2) Uani 1 1 d . . . . .
H6A H 0.014227 0.609895 0.262452 0.026 Uiso 1 1 calc R U . . .
H6B H 0.003622 0.677327 0.262365 0.026 Uiso 1 1 calc R U . . .
H6C H 0.072575 0.645418 0.299668 0.026 Uiso 1 1 calc R U . . .
N7 N 0.0561(9) 0.8047(4) 0.2148(3) 0.015(2) Uani 1 1 d . U . . .
H7A H 0.019760 0.842911 0.218628 0.022 Uiso 1 1 calc R U . . .
H7B H -0.004882 0.777327 0.227689 0.022 Uiso 1 1 calc R U . . .
H7C H 0.062290 0.796485 0.185928 0.022 Uiso 1 1 calc R U . . .
N8 N 0.4692(9) 0.8025(4) 0.2700(3) 0.0132(19) Uani 1 1 d . U . . .
H8A H 0.505421 0.840964 0.267728 0.020 Uiso 1 1 calc R U . . .
H8B H 0.530118 0.776252 0.255915 0.020 Uiso 1 1 calc R U . . .
H8C H 0.463193 0.791905 0.298446 0.020 Uiso 1 1 calc R U . . .
C1 C -0.0036(12) 0.5831(4) 0.0662(4) 0.017(2) Uani 1 1 d . . . . .
C2 C 0.0327(13) 0.6296(5) 0.1012(4) 0.018(2) Uani 1 1 d . . . . .
H2 H -0.062230 0.646796 0.111947 0.022 Uiso 1 1 calc R U . . .
C3 C 0.1110(11) 0.5983(4) 0.1405(4) 0.0133(19) Uani 1 1 d . . . . .
C4 C 0.0110(14) 0.5553(5) 0.1646(4) 0.026(3) Uani 1 1 d . . . . .
H4C H -0.014188 0.520956 0.145732 0.039 Uiso 1 1 calc R U . . .
H4D H -0.078947 0.576741 0.173050 0.039 Uiso 1 1 calc R U . . .
H4E H 0.061295 0.540270 0.190553 0.039 Uiso 1 1 calc R U . . .
C5 C 0.2544(13) 0.5702(4) 0.1274(4) 0.022(2) Uani 1 1 d . . . . .
H5D H 0.302424 0.552723 0.152974 0.034 Uiso 1 1 calc R U . . .
H5E H 0.318083 0.601414 0.114675 0.034 Uiso 1 1 calc R U . . .
H5F H 0.236414 0.538111 0.105999 0.034 Uiso 1 1 calc R U . . .
C6 C 0.4023(12) 0.8992(4) 0.0678(4) 0.0145(19) Uani 1 1 d . . . . .
C7 C 0.3957(12) 0.8417(4) 0.0969(4) 0.0160(19) Uani 1 1 d . . . . .
H7 H 0.485181 0.816445 0.091183 0.019 Uiso 1 1 calc R U . . .
C8 C 0.3962(12) 0.8612(4) 0.1452(4) 0.016(2) Uani 1 1 d . . . . .
C9 C 0.5508(12) 0.8860(5) 0.1586(4) 0.020(2) Uani 1 1 d . . . . .
H9A H 0.583527 0.916267 0.137335 0.029 Uiso 1 1 calc R U . . .
H9B H 0.621378 0.852291 0.159412 0.029 Uiso 1 1 calc R U . . .
H9C H 0.544595 0.904823 0.187294 0.029 Uiso 1 1 calc R U . . .
C10 C 0.2779(13) 0.9054(4) 0.1567(4) 0.019(2) Uani 1 1 d . . . . .
H10A H 0.291187 0.942875 0.139906 0.028 Uiso 1 1 calc R U . . .
H10B H 0.282925 0.914695 0.187702 0.028 Uiso 1 1 calc R U . . .
H10C H 0.181739 0.887631 0.149875 0.028 Uiso 1 1 calc R U . . .
C11 C 0.5068(12) 0.5688(4) 0.4129(4) 0.015(2) Uani 1 1 d . . . . .
C12 C 0.4749(12) 0.6176(4) 0.3796(4) 0.0172(19) Uani 1 1 d . . . . .
H12 H 0.569109 0.638198 0.371580 0.021 Uiso 1 1 calc R U . . .
C13 C 0.4026(11) 0.5918(4) 0.3379(4) 0.0133(18) Uani 1 1 d . . . . .
C14 C 0.2566(13) 0.5628(4) 0.3464(3) 0.017(2) Uani 1 1 d . U . . .
H14A H 0.217726 0.545757 0.319388 0.025 Uiso 1 1 calc R U . . .
H14B H 0.188104 0.593499 0.357578 0.025 Uiso 1 1 calc R U . . .
H14C H 0.268200 0.530333 0.367883 0.025 Uiso 1 1 calc R U . . .
C15 C 0.5036(13) 0.5512(5) 0.3127(4) 0.021(2) Uani 1 1 d . . . . .
H15A H 0.533987 0.516968 0.330938 0.032 Uiso 1 1 calc R U . . .
H15B H 0.590525 0.574313 0.303676 0.032 Uiso 1 1 calc R U . . .
H15C H 0.452300 0.535839 0.286976 0.032 Uiso 1 1 calc R U . . .
C16 C 0.0276(14) 0.8694(5) 0.4185(4) 0.026(3) Uani 1 1 d . . . . .
C17 C 0.0652(13) 0.8221(5) 0.3845(4) 0.020(2) Uani 1 1 d . . . . .
H17 H -0.027134 0.798897 0.378564 0.024 Uiso 1 1 calc R U . . .
C18 C 0.1149(12) 0.8487(4) 0.3417(4) 0.018(2) Uani 1 1 d . . . . .
C19 C 0.2540(15) 0.8870(4) 0.3465(4) 0.023(2) Uani 1 1 d . . . . .
H19A H 0.237149 0.919088 0.368007 0.035 Uiso 1 1 calc R U . . .
H19B H 0.278781 0.905429 0.318523 0.035 Uiso 1 1 calc R U . . .
H19C H 0.335353 0.861046 0.356122 0.035 Uiso 1 1 calc R U . . .
C20 C -0.0044(14) 0.8862(5) 0.3166(4) 0.025(3) Uani 1 1 d . . . . .
H20A H -0.086525 0.859553 0.308792 0.038 Uiso 1 1 calc R U . . .
H20B H 0.039051 0.903401 0.290241 0.038 Uiso 1 1 calc R U . . .
H20C H -0.040346 0.919255 0.335164 0.038 Uiso 1 1 calc R U . . .
O1 O 0.0918(9) 0.5763(3) 0.0359(3) 0.0222(18) Uani 1 1 d . . . . .
O2 O -0.1186(9) 0.5532(3) 0.0697(3) 0.0253(19) Uani 1 1 d . . . . .
O3 O 0.2786(9) 0.9195(3) 0.0549(3) 0.0220(16) Uani 1 1 d . . . . .
O4 O 0.5236(8) 0.9199(3) 0.0589(3) 0.0175(17) Uani 1 1 d . . . . .
O5 O 0.6363(8) 0.5454(3) 0.4101(3) 0.0204(18) Uani 1 1 d . . . . .
O6 O 0.4075(9) 0.5531(3) 0.4375(3) 0.0193(17) Uani 1 1 d . . . . .
O7 O 0.1107(11) 0.8737(4) 0.4517(3) 0.035(2) Uani 1 1 d . . . . .
O8 O -0.0818(11) 0.9053(4) 0.4116(3) 0.040(2) Uani 1 1 d . . . . .
O9 O 0.3869(8) 1.0192(3) -0.0063(2) 0.0154(15) Uani 1 1 d . U . . .
H9D H 0.394685 1.056687 -0.012723 0.023 Uiso 1 1 calc R U . . .
H9E H 0.361164 1.000141 -0.029086 0.023 Uiso 1 1 calc R U . . .
O10 O 0.7994(9) 0.9481(3) 0.0340(3) 0.0263(19) Uani 1 1 d . . . . .
H10D H 0.871388 0.971678 0.024965 0.039 Uiso 1 1 d R U . . .
H10E H 0.807889 0.949063 0.062597 0.039 Uiso 1 1 d R U . . .
O11 O 0.0539(9) 1.0014(4) 0.0867(3) 0.0281(19) Uani 1 1 d . . . . .
H11A H 0.061196 1.029373 0.106515 0.042 Uiso 1 1 d R U . . .
H11B H 0.030974 0.966685 0.099113 0.042 Uiso 1 1 d R U . . .
O12 O 0.1571(9) 1.0956(3) 0.0310(3) 0.031(2) Uani 1 1 d . . . . .
H12A H 0.213091 1.126747 0.024233 0.047 Uiso 1 1 d R U . . .
H12B H 0.070808 1.111856 0.035234 0.047 Uiso 1 1 d R U . . .
O13 O 0.7155(9) 1.0477(3) -0.0222(2) 0.0193(16) Uani 1 1 d . . . . .
H13A H 0.670043 1.052976 -0.047024 0.029 Uiso 1 1 d R U . . .
H13B H 0.800170 1.032086 -0.029383 0.029 Uiso 1 1 d R U . . .
O14 O 0.0740(9) 0.9713(3) -0.0037(3) 0.0226(18) Uani 1 1 d . . . . .
H14D H 0.068634 0.995733 -0.027037 0.034 Uiso 1 1 d R U . . .
H14E H 0.094337 0.935131 -0.011543 0.034 Uiso 1 1 d R U . . .
Cl1 Cl 0.7634(3) 0.72398(11) 0.24091(10) 0.0244(5) Uani 1 1 d . . . . .
Cl2 Cl 0.6268(4) 0.93936(13) 0.27617(12) 0.0323(8) Uani 1 1 d . . . . .
Cl3 Cl 0.1361(4) 0.66863(15) 0.47843(13) 0.0414(9) Uani 1 1 d . . . . .
Cl4 Cl 0.9203(4) 0.87121(18) 0.11428(15) 0.0509(10) Uani 1 1 d . . . . .

loop_
_atom_site_aniso_label
_atom_site_aniso_U_11
_atom_site_aniso_U_22
_atom_site_aniso_U_33
_atom_site_aniso_U_23
_atom_site_aniso_U_13
_atom_site_aniso_U_12
Pd1 0.0148(4) 0.0069(3) 0.0034(4) 0.0004(2) -0.0014(3) -0.0020(3)
Pd2 0.0143(4) 0.0050(3) 0.0023(4) -0.0004(2) -0.0007(3) 0.0022(3)
Pt1 0.0129(2) 0.01107(17) 0.0091(2) 0.00007(13) -0.0010(2) 0.00045(14)
Pt2 0.0130(2) 0.01112(17) 0.0093(2) 0.00036(13) -0.0001(2) 0.00043(13)
S1 0.0157(13) 0.0118(12) 0.0100(15) -0.0005(10) -0.0034(11) -0.0004(9)
S2 0.0159(13) 0.0119(13) 0.0087(15) 0.0013(10) 0.0008(11) -0.0012(9)
S3 0.0171(14) 0.0091(12) 0.0108(16) 0.0012(9) -0.0026(11) 0.0027(9)
S4 0.0150(13) 0.0128(12) 0.0090(15) -0.0017(10) 0.0004(10) 0.0027(9)
Co1 0.0128(7) 0.0197(7) 0.0126(8) -0.0007(5) -0.0002(7) -0.0014(6)
Co2 0.0130(8) 0.0144(7) 0.0103(9) -0.0001(6) -0.0007(6) -0.0005(5)
N1 0.030(5) 0.017(4) 0.010(5) -0.002(3) -0.003(4) -0.002(3)
N2 0.023(5) 0.021(4) 0.016(5) -0.003(3) 0.000(4) -0.007(3)
N3 0.023(5) 0.013(4) 0.021(6) 0.000(3) 0.002(4) 0.002(3)
N4 0.031(5) 0.025(4) 0.008(5) -0.004(4) 0.006(4) 0.006(3)
N5 0.022(5) 0.020(5) 0.009(5) -0.001(4) 0.001(4) 0.002(4)
N6 0.020(5) 0.019(5) 0.012(6) -0.001(4) 0.000(4) -0.002(3)
N7 0.014(4) 0.021(4) 0.010(5) 0.004(4) 0.005(4) -0.002(3)
N8 0.017(4) 0.012(4) 0.011(5) -0.006(3) 0.001(4) -0.003(3)
C1 0.018(4) 0.021(4) 0.011(5) 0.002(3) -0.002(3) -0.001(3)
C2 0.019(5) 0.025(5) 0.010(5) 0.000(3) -0.002(4) -0.001(3)
C3 0.014(4) 0.014(4) 0.011(5) -0.002(3) -0.003(3) -0.006(3)
C4 0.037(6) 0.021(6) 0.019(7) 0.002(4) 0.004(5) -0.010(4)
C5 0.023(5) 0.029(5) 0.015(6) -0.007(4) -0.002(5) 0.003(4)
C6 0.021(3) 0.012(4) 0.010(5) -0.001(3) 0.006(3) 0.001(3)
C7 0.018(5) 0.014(4) 0.017(5) 0.001(3) 0.001(4) -0.005(3)
C8 0.019(5) 0.016(5) 0.014(4) 0.000(3) 0.000(4) -0.006(3)
C9 0.023(5) 0.024(6) 0.012(6) -0.004(5) 0.002(4) -0.010(4)
C10 0.026(5) 0.009(4) 0.022(6) -0.002(4) 0.001(5) -0.005(4)
C11 0.019(4) 0.015(4) 0.012(5) 0.001(3) -0.006(3) 0.004(3)
C12 0.019(5) 0.013(4) 0.019(5) 0.002(3) -0.006(4) 0.003(3)
C13 0.012(4) 0.014(4) 0.014(5) 0.005(3) -0.004(3) 0.006(3)
C14 0.017(3) 0.018(3) 0.016(3) 0.005(2) -0.002(2) 0.001(2)
C15 0.027(6) 0.017(5) 0.020(6) 0.001(4) 0.002(5) 0.004(4)
C16 0.029(5) 0.032(5) 0.016(5) -0.007(4) 0.000(4) 0.010(4)
C17 0.028(6) 0.015(5) 0.016(5) -0.003(3) 0.001(4) 0.000(3)
C18 0.020(5) 0.016(5) 0.019(5) 0.001(4) 0.000(4) 0.004(3)
C19 0.034(6) 0.014(5) 0.021(6) -0.011(4) -0.004(5) -0.008(4)
C20 0.032(6) 0.022(6) 0.022(7) -0.002(4) -0.001(5) 0.017(4)
O1 0.022(4) 0.027(4) 0.017(5) -0.009(3) 0.001(3) -0.008(3)
O2 0.024(4) 0.031(4) 0.021(5) -0.011(3) 0.005(4) -0.009(3)
O3 0.024(3) 0.021(3) 0.021(4) 0.001(3) -0.003(3) -0.002(3)
O4 0.022(3) 0.015(4) 0.016(5) 0.007(3) -0.001(3) -0.004(3)
O5 0.016(3) 0.020(4) 0.026(5) 0.006(3) -0.006(3) 0.006(3)
O6 0.021(4) 0.023(4) 0.014(5) 0.005(3) -0.003(3) 0.004(3)
O7 0.044(5) 0.036(5) 0.025(5) -0.018(4) -0.013(4) 0.018(4)
O8 0.037(5) 0.052(5) 0.031(6) -0.013(4) -0.008(4) 0.023(4)
O9 0.018(3) 0.016(3) 0.012(4) -0.004(3) -0.004(3) -0.002(3)
O10 0.018(4) 0.038(5) 0.023(5) 0.014(4) 0.002(4) -0.001(3)
O11 0.025(5) 0.044(5) 0.016(5) -0.004(4) -0.003(4) 0.001(3)
O12 0.021(5) 0.023(4) 0.051(7) -0.003(4) -0.001(4) 0.003(3)
O13 0.016(4) 0.024(4) 0.018(5) 0.004(3) 0.001(4) 0.000(3)
O14 0.026(4) 0.031(4) 0.011(4) 0.000(3) -0.004(4) -0.008(3)
Cl1 0.0163(12) 0.0250(12) 0.0321(16) 0.0019(11) 0.0002(12) 0.0022(10)
Cl2 0.0280(17) 0.0352(17) 0.034(2) -0.0071(14) 0.0001(15) 0.0033(12)
Cl3 0.0275(19) 0.050(2) 0.047(3) 0.0106(17) 0.0087(17) -0.0030(14)
Cl4 0.037(2) 0.064(2) 0.051(3) 0.0055(19) -0.001(2) -0.0062(17)

loop_
_atom_type_symbol
_atom_type_description
_atom_type_scat_dispersion_real
_atom_type_scat_dispersion_imag
_atom_type_scat_source
C C 0.0033 0.0016 'International Tables Vol C Tables 4.2.6.8 and 6.1.1.4'
H H 0.0000 0.0000 'International Tables Vol C Tables 4.2.6.8 and 6.1.1.4'
Cl Cl 0.1484 0.1585 'International Tables Vol C Tables 4.2.6.8 and 6.1.1.4'
Co Co 0.3494 0.9721 'International Tables Vol C Tables 4.2.6.8 and 6.1.1.4'
N N 0.0061 0.0033 'International Tables Vol C Tables 4.2.6.8 and 6.1.1.4'
O O 0.0106 0.0060 'International Tables Vol C Tables 4.2.6.8 and 6.1.1.4'
Pd Pd -0.9988 1.0072 'International Tables Vol C Tables 4.2.6.8 and 6.1.1.4'
Pt Pt -1.7033 8.3905 'International Tables Vol C Tables 4.2.6.8 and 6.1.1.4'
S S 0.1246 0.1234 'International Tables Vol C Tables 4.2.6.8 and 6.1.1.4'

loop_
_geom_angle_atom_site_label_1
_geom_angle_atom_site_label_2
_geom_angle_atom_site_label_3
_geom_angle
_geom_angle_site_symmetry_1
_geom_angle_site_symmetry_3
_geom_angle_publ_flag
N2 Pd1 N1 95.0(3) . . ?
N2 Pd1 S1 168.5(3) . . ?
N1 Pd1 S1 83.5(3) . . ?
N2 Pd1 S2 84.6(3) . . ?
N1 Pd1 S2 171.2(3) . . ?
S1 Pd1 S2 98.63(10) . . ?
N3 Pd2 N4 94.6(4) . . ?
N3 Pd2 S4 175.6(3) . . ?
N4 Pd2 S4 84.5(3) . . ?
N3 Pd2 S3 84.2(3) . . ?
N4 Pd2 S3 177.5(3) . . ?
S4 Pd2 S3 96.80(10) . . ?
N6 Pt1 N5 174.8(3) . . ?
N6 Pt1 S3 92.7(3) . . ?
N5 Pt1 S3 88.0(3) . . ?
N6 Pt1 S1 87.0(3) . . ?
N5 Pt1 S1 93.7(3) . . ?
S3 Pt1 S1 164.44(9) . . ?
N7 Pt2 N8 174.3(3) . . ?
N7 Pt2 S4 87.2(3) . . ?
N8 Pt2 S4 93.8(3) . . ?
N7 Pt2 S2 91.8(3) . . ?
N8 Pt2 S2 88.9(3) . . ?
S4 Pt2 S2 163.86(9) . . ?
C3 S1 Pd1 101.3(3) . . ?
C3 S1 Pt1 116.9(3) . . ?
Pd1 S1 Pt1 118.12(11) . . ?
C8 S2 Pd1 101.6(4) . . ?
C8 S2 Pt2 113.4(4) . . ?
Pd1 S2 Pt2 111.25(11) . . ?
C13 S3 Pd2 98.5(4) . . ?
C13 S3 Pt1 114.0(3) . . ?
Pd2 S3 Pt1 115.98(11) . . ?
C18 S4 Pd2 99.7(4) . . ?
C18 S4 Pt2 115.6(4) . . ?
Pd2 S4 Pt2 115.54(11) . . ?
O3 Co1 O12 176.9(3) . . ?
O3 Co1 O11 89.7(3) . . ?
O12 Co1 O11 87.6(3) . . ?
O3 Co1 O5 95.5(3) . 4_655 ?
O12 Co1 O5 86.1(3) . 4_655 ?
O11 Co1 O5 91.3(3) . 4_655 ?
O3 Co1 O9 94.1(3) . . ?
O12 Co1 O9 88.5(3) . . ?
O11 Co1 O9 175.1(3) . . ?
O5 Co1 O9 91.4(3) 4_655 . ?
O3 Co1 O14 85.5(3) . . ?
O12 Co1 O14 92.8(3) . . ?
O11 Co1 O14 86.4(3) . . ?
O5 Co1 O14 177.5(3) 4_655 . ?
O9 Co1 O14 90.9(3) . . ?
O4 Co2 O6 92.8(3) . 4_655 ?
O4 Co2 O10 80.8(3) . . ?
O6 Co2 O10 96.5(3) 4_655 . ?
O4 Co2 O1 91.8(3) . 3_565 ?
O6 Co2 O1 173.8(3) 4_655 3_565 ?
O10 Co2 O1 88.3(3) . 3_565 ?
O4 Co2 O13 167.9(3) . . ?
O6 Co2 O13 85.9(3) 4_655 . ?
O10 Co2 O13 87.4(3) . . ?
O1 Co2 O13 90.4(3) 3_565 . ?
O4 Co2 O9 99.1(3) . . ?
O6 Co2 O9 87.4(3) 4_655 . ?
O10 Co2 O9 176.1(3) . . ?
O1 Co2 O9 87.8(3) 3_565 . ?
O13 Co2 O9 92.9(3) . . ?
C2 N1 Pd1 115.3(7) . . ?
C2 N1 H1A 108.5 . . ?
Pd1 N1 H1A 108.5 . . ?
C2 N1 H1B 108.5 . . ?
Pd1 N1 H1B 108.5 . . ?
H1A N1 H1B 107.5 . . ?
C7 N2 Pd1 115.2(7) . . ?
C7 N2 H2A 108.5 . . ?
Pd1 N2 H2A 108.5 . . ?
C7 N2 H2B 108.5 . . ?
Pd1 N2 H2B 108.5 . . ?
H2A N2 H2B 107.5 . . ?
C12 N3 Pd2 115.2(7) . . ?
C12 N3 H3A 108.5 . . ?
Pd2 N3 H3A 108.5 . . ?
C12 N3 H3B 108.5 . . ?
Pd2 N3 H3B 108.5 . . ?
H3A N3 H3B 107.5 . . ?
C17 N4 Pd2 114.2(7) . . ?
C17 N4 H4A 108.7 . . ?
Pd2 N4 H4A 108.7 . . ?
C17 N4 H4B 108.7 . . ?
Pd2 N4 H4B 108.7 . . ?
H4A N4 H4B 107.6 . . ?
Pt1 N5 H5A 109.5 . . ?
Pt1 N5 H5B 109.5 . . ?
H5A N5 H5B 109.5 . . ?
Pt1 N5 H5C 109.5 . . ?
H5A N5 H5C 109.5 . . ?
H5B N5 H5C 109.5 . . ?
Pt1 N6 H6A 109.5 . . ?
Pt1 N6 H6B 109.5 . . ?
H6A N6 H6B 109.5 . . ?
Pt1 N6 H6C 109.5 . . ?
H6A N6 H6C 109.5 . . ?
H6B N6 H6C 109.5 . . ?
Pt2 N7 H7A 109.5 . . ?
Pt2 N7 H7B 109.5 . . ?
H7A N7 H7B 109.5 . . ?
Pt2 N7 H7C 109.5 . . ?
H7A N7 H7C 109.5 . . ?
H7B N7 H7C 109.5 . . ?
Pt2 N8 H8A 109.5 . . ?
Pt2 N8 H8B 109.5 . . ?
H8A N8 H8B 109.5 . . ?
Pt2 N8 H8C 109.5 . . ?
H8A N8 H8C 109.5 . . ?
H8B N8 H8C 109.5 . . ?
O2 C1 O1 124.8(10) . . ?
O2 C1 C2 118.6(10) . . ?
O1 C1 C2 116.5(9) . . ?
N1 C2 C1 111.0(9) . . ?
N1 C2 C3 112.1(9) . . ?
C1 C2 C3 110.7(8) . . ?
N1 C2 H2 107.6 . . ?
C1 C2 H2 107.6 . . ?
C3 C2 H2 107.6 . . ?
C5 C3 C4 113.5(9) . . ?
C5 C3 C2 111.6(9) . . ?
C4 C3 C2 112.5(9) . . ?
C5 C3 S1 112.3(7) . . ?
C4 C3 S1 106.3(8) . . ?
C2 C3 S1 99.6(6) . . ?
C3 C4 H4C 109.5 . . ?
C3 C4 H4D 109.5 . . ?
H4C C4 H4D 109.5 . . ?
C3 C4 H4E 109.5 . . ?
H4C C4 H4E 109.5 . . ?
H4D C4 H4E 109.5 . . ?
C3 C5 H5D 109.5 . . ?
C3 C5 H5E 109.5 . . ?
H5D C5 H5E 109.5 . . ?
C3 C5 H5F 109.5 . . ?
H5D C5 H5F 109.5 . . ?
H5E C5 H5F 109.5 . . ?
O4 C6 O3 126.6(10) . . ?
O4 C6 C7 117.8(10) . . ?
O3 C6 C7 115.6(9) . . ?
N2 C7 C8 110.8(9) . . ?
N2 C7 C6 110.9(9) . . ?
C8 C7 C6 109.2(8) . . ?
N2 C7 H7 108.7 . . ?
C8 C7 H7 108.7 . . ?
C6 C7 H7 108.7 . . ?
C10 C8 C7 114.0(9) . . ?
C10 C8 C9 111.1(8) . . ?
C7 C8 C9 110.6(9) . . ?
C10 C8 S2 111.2(7) . . ?
C7 C8 S2 103.4(6) . . ?
C9 C8 S2 105.9(8) . . ?
C8 C9 H9A 109.5 . . ?
C8 C9 H9B 109.5 . . ?
H9A C9 H9B 109.5 . . ?
C8 C9 H9C 109.5 . . ?
H9A C9 H9C 109.5 . . ?
H9B C9 H9C 109.5 . . ?
C8 C10 H10A 109.5 . . ?
C8 C10 H10B 109.5 . . ?
H10A C10 H10B 109.5 . . ?
C8 C10 H10C 109.5 . . ?
H10A C10 H10C 109.5 . . ?
H10B C10 H10C 109.5 . . ?
O6 C11 O5 126.8(10) . . ?
O6 C11 C12 118.6(10) . . ?
O5 C11 C12 114.5(10) . . ?
C11 C12 N3 109.3(9) . . ?
C11 C12 C13 112.6(8) . . ?
N3 C12 C13 107.9(8) . . ?
C11 C12 H12 109.0 . . ?
N3 C12 H12 109.0 . . ?
C13 C12 H12 109.0 . . ?
C14 C13 C15 112.5(9) . . ?
C14 C13 C12 112.7(9) . . ?
C15 C13 C12 112.8(9) . . ?
C14 C13 S3 112.1(7) . . ?
C15 C13 S3 105.6(8) . . ?
C12 C13 S3 100.3(6) . . ?
C13 C14 H14A 109.5 . . ?
C13 C14 H14B 109.5 . . ?
H14A C14 H14B 109.5 . . ?
C13 C14 H14C 109.5 . . ?
H14A C14 H14C 109.5 . . ?
H14B C14 H14C 109.5 . . ?
C13 C15 H15A 109.5 . . ?
C13 C15 H15B 109.5 . . ?
H15A C15 H15B 109.5 . . ?
C13 C15 H15C 109.5 . . ?
H15A C15 H15C 109.5 . . ?
H15B C15 H15C 109.5 . . ?
O7 C16 O8 123.0(11) . . ?
O7 C16 C17 118.1(10) . . ?
O8 C16 C17 118.7(11) . . ?
N4 C17 C18 111.8(9) . . ?
N4 C17 C16 110.5(10) . . ?
C18 C17 C16 113.9(9) . . ?
N4 C17 H17 106.7 . . ?
C18 C17 H17 106.7 . . ?
C16 C17 H17 106.7 . . ?
C17 C18 C19 112.1(10) . . ?
C17 C18 C20 115.3(10) . . ?
C19 C18 C20 109.3(9) . . ?
C17 C18 S4 103.5(7) . . ?
C19 C18 S4 111.9(8) . . ?
C20 C18 S4 104.4(8) . . ?
C18 C19 H19A 109.5 . . ?
C18 C19 H19B 109.5 . . ?
H19A C19 H19B 109.5 . . ?
C18 C19 H19C 109.5 . . ?
H19A C19 H19C 109.5 . . ?
H19B C19 H19C 109.5 . . ?
C18 C20 H20A 109.5 . . ?
C18 C20 H20B 109.5 . . ?
H20A C20 H20B 109.5 . . ?
C18 C20 H20C 109.5 . . ?
H20A C20 H20C 109.5 . . ?
H20B C20 H20C 109.5 . . ?
C1 O1 Co2 130.2(7) . 3_465 ?
C6 O3 Co1 127.4(7) . . ?
C6 O4 Co2 133.8(7) . . ?
C11 O5 Co1 131.6(8) . 4_645 ?
C11 O6 Co2 130.2(7) . 4_645 ?
Co1 O9 Co2 110.6(3) . . ?
Co1 O9 H9D 109.5 . . ?
Co2 O9 H9D 109.5 . . ?
Co1 O9 H9E 109.5 . . ?
Co2 O9 H9E 109.5 . . ?
H9D O9 H9E 108.1 . . ?
Co2 O10 H10D 109.8 . . ?
Co2 O10 H10E 109.4 . . ?
H10D O10 H10E 103.6 . . ?
Co1 O11 H11A 110.9 . . ?
Co1 O11 H11B 121.6 . . ?
H11A O11 H11B 109.1 . . ?
Co1 O12 H12A 127.1 . . ?
Co1 O12 H12B 128.7 . . ?
H12A O12 H12B 103.7 . . ?
Co2 O13 H13A 109.3 . . ?
Co2 O13 H13B 109.6 . . ?
H13A O13 H13B 104.4 . . ?
Co1 O14 H14D 110.2 . . ?
Co1 O14 H14E 113.8 . . ?
H14D O14 H14E 110.0 . . ?

loop_
_geom_bond_atom_site_label_1
_geom_bond_atom_site_label_2
_geom_bond_distance
_geom_bond_site_symmetry_2
_geom_bond_publ_flag
Pd1 N2 2.051(8) . ?
Pd1 N1 2.082(9) . ?
Pd1 S1 2.260(3) . ?
Pd1 S2 2.270(3) . ?
Pd2 N3 2.070(9) . ?
Pd2 N4 2.091(8) . ?
Pd2 S4 2.255(3) . ?
Pd2 S3 2.266(3) . ?
Pt1 N6 2.071(9) . ?
Pt1 N5 2.080(9) . ?
Pt1 S3 2.302(3) . ?
Pt1 S1 2.302(3) . ?
Pt2 N7 2.064(9) . ?
Pt2 N8 2.066(8) . ?
Pt2 S4 2.304(3) . ?
Pt2 S2 2.314(3) . ?
S1 C3 1.863(10) . ?
S2 C8 1.876(10) . ?
S3 C13 1.881(10) . ?
S4 C18 1.846(11) . ?
Co1 O3 2.044(7) . ?
Co1 O12 2.051(8) . ?
Co1 O11 2.064(9) . ?
Co1 O5 2.104(8) 4_655 ?
Co1 O9 2.130(8) . ?
Co1 O14 2.130(8) . ?
Co2 O4 2.067(7) . ?
Co2 O6 2.071(7) 4_655 ?
Co2 O10 2.091(8) . ?
Co2 O1 2.095(8) 3_565 ?
Co2 O13 2.104(7) . ?
Co2 O9 2.162(7) . ?
N1 C2 1.484(13) . ?
N1 H1A 0.9100 . ?
N1 H1B 0.9100 . ?
N2 C7 1.461(13) . ?
N2 H2A 0.9100 . ?
N2 H2B 0.9100 . ?
N3 C12 1.534(13) . ?
N3 H3A 0.9100 . ?
N3 H3B 0.9100 . ?
N4 C17 1.490(14) . ?
N4 H4A 0.9100 . ?
N4 H4B 0.9100 . ?
N5 H5A 0.9100 . ?
N5 H5B 0.9100 . ?
N5 H5C 0.9100 . ?
N6 H6A 0.9100 . ?
N6 H6B 0.9100 . ?
N6 H6C 0.9100 . ?
N7 H7A 0.9100 . ?
N7 H7B 0.9100 . ?
N7 H7C 0.9100 . ?
N8 H8A 0.9100 . ?
N8 H8B 0.9100 . ?
N8 H8C 0.9100 . ?
C1 O2 1.240(13) . ?
C1 O1 1.283(14) . ?
C1 C2 1.521(15) . ?
C2 C3 1.564(15) . ?
C2 H2 1.0000 . ?
C3 C5 1.498(15) . ?
C3 C4 1.507(14) . ?
C4 H4C 0.9800 . ?
C4 H4D 0.9800 . ?
C4 H4E 0.9800 . ?
C5 H5D 0.9800 . ?
C5 H5E 0.9800 . ?
C5 H5F 0.9800 . ?
C6 O4 1.225(13) . ?
C6 O3 1.273(13) . ?
C6 C7 1.553(14) . ?
C7 C8 1.551(16) . ?
C7 H7 1.0000 . ?
C8 C10 1.492(15) . ?
C8 C9 1.563(15) . ?
C9 H9A 0.9800 . ?
C9 H9B 0.9800 . ?
C9 H9C 0.9800 . ?
C10 H10A 0.9800 . ?
C10 H10B 0.9800 . ?
C10 H10C 0.9800 . ?
C11 O6 1.230(13) . ?
C11 O5 1.289(13) . ?
C11 C12 1.511(15) . ?
C12 C13 1.551(15) . ?
C12 H12 1.0000 . ?
C13 C14 1.496(15) . ?
C13 C15 1.497(14) . ?
C14 H14A 0.9800 . ?
C14 H14B 0.9800 . ?
C14 H14C 0.9800 . ?
C15 H15A 0.9800 . ?
C15 H15B 0.9800 . ?
C15 H15C 0.9800 . ?
C16 O7 1.276(15) . ?
C16 O8 1.288(14) . ?
C16 C17 1.516(16) . ?
C17 C18 1.512(16) . ?
C17 H17 1.0000 . ?
C18 C19 1.527(16) . ?
C18 C20 1.568(15) . ?
C19 H19A 0.9800 . ?
C19 H19B 0.9800 . ?
C19 H19C 0.9800 . ?
C20 H20A 0.9800 . ?
C20 H20B 0.9800 . ?
C20 H20C 0.9800 . ?
O9 H9D 0.8500 . ?
O9 H9E 0.8500 . ?
O10 H10D 0.8807 . ?
O10 H10E 0.8852 . ?
O11 H11A 0.8688 . ?
O11 H11B 0.8798 . ?
O12 H12A 0.8791 . ?
O12 H12B 0.8725 . ?
O13 H13A 0.8764 . ?
O13 H13B 0.8715 . ?
O14 H14D 0.8986 . ?
O14 H14E 0.8523 . ?

loop_
_geom_hbond_atom_site_label_D
_geom_hbond_atom_site_label_H
_geom_hbond_atom_site_label_A
_geom_hbond_distance_DH
_geom_hbond_distance_HA
_geom_hbond_distance_DA
_geom_hbond_angle_DHA
_geom_hbond_site_symmetry_A
_geom_hbond_publ_flag
N3 H3B Cl3 0.91 2.53 3.240(10) 135.3 . yes
N4 H4A Cl3 0.91 2.56 3.380(10) 150.4 . yes
N5 H5B Cl1 0.91 2.50 3.326(9) 151.2 . yes
N6 H6B Cl1 0.91 2.50 3.333(9) 152.0 1_455 yes
N7 H7B Cl1 0.91 2.45 3.299(9) 156.2 1_455 yes
N8 H8A Cl2 0.91 2.44 3.338(8) 168.1 . yes
N8 H8B Cl1 0.91 2.46 3.308(9) 155.8 . yes
C9 H9A O4 0.98 2.48 3.172(14) 127.3 . yes
C14 H14C O6 0.98 2.54 3.132(13) 118.7 . yes
C20 H20C O8 0.98 2.41 3.041(16) 121.9 . yes

loop_
_geom_torsion_atom_site_label_1
_geom_torsion_atom_site_label_2
_geom_torsion_atom_site_label_3
_geom_torsion_atom_site_label_4
_geom_torsion
_geom_torsion_site_symmetry_1
_geom_torsion_site_symmetry_2
_geom_torsion_site_symmetry_3
_geom_torsion_site_symmetry_4
_geom_torsion_publ_flag
Pd1 N1 C2 C1 -164.3(7) . . . . ?
Pd1 N1 C2 C3 -39.8(11) . . . . ?
O2 C1 C2 N1 -150.7(10) . . . . ?
O1 C1 C2 N1 32.0(13) . . . . ?
O2 C1 C2 C3 84.1(13) . . . . ?
O1 C1 C2 C3 -93.2(11) . . . . ?
N1 C2 C3 C5 -62.6(11) . . . . ?
C1 C2 C3 C5 62.0(11) . . . . ?
N1 C2 C3 C4 168.4(9) . . . . ?
C1 C2 C3 C4 -66.9(12) . . . . ?
N1 C2 C3 S1 56.2(9) . . . . ?
C1 C2 C3 S1 -179.2(8) . . . . ?
Pd1 S1 C3 C5 71.8(8) . . . . ?
Pt1 S1 C3 C5 -58.0(9) . . . . ?
Pd1 S1 C3 C4 -163.5(7) . . . . ?
Pt1 S1 C3 C4 66.7(8) . . . . ?
Pd1 S1 C3 C2 -46.5(7) . . . . ?
Pt1 S1 C3 C2 -176.3(5) . . . . ?
Pd1 N2 C7 C8 -49.7(10) . . . . ?
Pd1 N2 C7 C6 -171.1(7) . . . . ?
O4 C6 C7 N2 -150.7(10) . . . . ?
O3 C6 C7 N2 28.1(13) . . . . ?
O4 C6 C7 C8 87.0(12) . . . . ?
O3 C6 C7 C8 -94.2(11) . . . . ?
N2 C7 C8 C10 -67.8(11) . . . . ?
C6 C7 C8 C10 54.6(11) . . . . ?
N2 C7 C8 C9 166.2(8) . . . . ?
C6 C7 C8 C9 -71.4(11) . . . . ?
N2 C7 C8 S2 53.1(10) . . . . ?
C6 C7 C8 S2 175.5(7) . . . . ?
Pd1 S2 C8 C10 89.0(8) . . . . ?
Pt2 S2 C8 C10 -30.5(9) . . . . ?
Pd1 S2 C8 C7 -33.7(7) . . . . ?
Pt2 S2 C8 C7 -153.2(6) . . . . ?
Pd1 S2 C8 C9 -150.2(7) . . . . ?
Pt2 S2 C8 C9 90.4(7) . . . . ?
O6 C11 C12 N3 36.2(13) . . . . ?
O5 C11 C12 N3 -148.1(9) . . . . ?
O6 C11 C12 C13 -83.8(12) . . . . ?
O5 C11 C12 C13 91.9(12) . . . . ?
Pd2 N3 C12 C11 -164.9(7) . . . . ?
Pd2 N3 C12 C13 -42.0(10) . . . . ?
C11 C12 C13 C14 62.0(11) . . . . ?
N3 C12 C13 C14 -58.8(10) . . . . ?
C11 C12 C13 C15 -66.7(12) . . . . ?
N3 C12 C13 C15 172.5(8) . . . . ?
C11 C12 C13 S3 -178.6(8) . . . . ?
N3 C12 C13 S3 60.6(9) . . . . ?
Pd2 S3 C13 C14 68.2(8) . . . . ?
Pt1 S3 C13 C14 -55.3(8) . . . . ?
Pd2 S3 C13 C15 -169.0(7) . . . . ?
Pt1 S3 C13 C15 67.5(8) . . . . ?
Pd2 S3 C13 C12 -51.6(7) . . . . ?
Pt1 S3 C13 C12 -175.1(5) . . . . ?
Pd2 N4 C17 C18 -38.9(11) . . . . ?
Pd2 N4 C17 C16 -166.9(8) . . . . ?
O7 C16 C17 N4 14.7(16) . . . . ?
O8 C16 C17 N4 -168.7(11) . . . . ?
O7 C16 C17 C18 -112.1(13) . . . . ?
O8 C16 C17 C18 64.5(15) . . . . ?
N4 C17 C18 C19 -65.2(11) . . . . ?
C16 C17 C18 C19 61.0(13) . . . . ?
N4 C17 C18 C20 168.9(9) . . . . ?
C16 C17 C18 C20 -64.9(13) . . . . ?
N4 C17 C18 S4 55.6(10) . . . . ?
C16 C17 C18 S4 -178.3(9) . . . . ?
Pd2 S4 C18 C17 -45.1(7) . . . . ?
Pt2 S4 C18 C17 -169.7(6) . . . . ?
Pd2 S4 C18 C19 75.8(8) . . . . ?
Pt2 S4 C18 C19 -48.8(9) . . . . ?
Pd2 S4 C18 C20 -166.2(7) . . . . ?
Pt2 S4 C18 C20 69.3(8) . . . . ?
O2 C1 O1 Co2 -1.8(17) . . . 3_465 ?
C2 C1 O1 Co2 175.3(7) . . . 3_465 ?
O4 C6 O3 Co1 -32.8(17) . . . . ?
C7 C6 O3 Co1 148.6(7) . . . . ?
O3 C6 O4 Co2 -9.1(18) . . . . ?
C7 C6 O4 Co2 169.5(7) . . . . ?
O6 C11 O5 Co1 -34.8(17) . . . 4_645 ?
C12 C11 O5 Co1 149.9(7) . . . 4_645 ?
O5 C11 O6 Co2 0.6(17) . . . 4_645 ?
C12 C11 O6 Co2 175.8(7) . . . 4_645 ?
